data_1001425
loop_
_publ_author_name
'Leclaire, A.'
'Borel, M. M.'
'Grandin, A.'
'Raveau, B.'

_publ_section_title
;
 Structure of a Molybdenum(V) Phosphate \b-KMo~2~P~3~O~13~
;
_journal_coden_ASTM ACSCEE
_journal_issue 11
_journal_name_full
;
 Acta Crystallographica, Section C: Crystal Structure Communications
;
_journal_page_first 2009
_journal_page_last 2011
_journal_paper_doi 10.1107/s0108270189011339
_journal_volume 46
_journal_year 1990
_chemical_formula_structural 'K (Mo2 P O6) (P2 O7)'
_chemical_formula_sum 'K Mo2 O13 P3'
_chemical_name_systematic
;
Potassium dimolybdo(V)phosphate diphosphate - \b
;
_space_group_IT_number 14
_symmetry_cell_setting monoclinic
_symmetry_Int_Tables_number 14
_symmetry_space_group_name_Hall '-P 2ybc'
_symmetry_space_group_name_H-M 'P 1 21/c 1'
_cell_angle_alpha 90
_cell_angle_beta 106.96(3)
_cell_angle_gamma 90
_cell_formula_units_Z 4
_cell_length_a 9.701(3)
_cell_length_b 18.848(2)
_cell_length_c 6.389(5)
_cell_volume 1117.4
_database_code_amcsd 0010199
_exptl_crystal_density_diffrn 3.162
_refine_ls_R_factor_all 0.025
_cod_database_code 1001425
_amcsd_formula_title KMo2P3O13

loop_
_space_group_symop_operation_xyz
x,y,z
-x,1/2+y,1/2-z
-x,-y,-z
x,1/2-y,1/2+z

loop_
_atom_site_label
_atom_site_type_symbol
_atom_site_symmetry_multiplicity
_atom_site_Wyckoff_symbol
_atom_site_fract_x
_atom_site_fract_y
_atom_site_fract_z
_atom_site_occupancy
_atom_site_attached_hydrogens
_atom_site_calc_flag
Mo1 Mo5+ 4 e 0.06417(4) 0.16238(2) 0.38290(6) 1. 0 d
Mo2 Mo5+ 4 e 0.61627(4) 0.37300(2) 0.18747(6) 1. 0 d
P1 P5+ 4 e 0.2970(1) 0.59086(6) 0.2686(2) 1. 0 d
P2 P5+ 4 e 0.3053(1) 0.46506(6) 0.0082(2) 1. 0 d
P3 P5+ 4 e -0.0343(1) 0.32612(6) 0.3404(2) 1. 0 d
K1 K1+ 4 e 0.0521(3) 0.0034(2) -0.0242(5) 0.5 0 d
K2 K1+ 4 e 0.3615(3) 0.1648(2) 0.0416(6) 0.5 0 d
O1 O2- 4 e 0.2141(3) 0.2106(2) 0.4483(5) 1. 0 d
O2 O2- 4 e 0.0605(3) 0.1522(2) 0.0685(5) 1. 0 d
O3 O2- 4 e 0.0528(3) 0.1512(2) 0.6864(4) 1. 0 d
O4 O2- 4 e 0.5127(3) 0.0632(2) 0.4154(5) 1. 0 d
O5 O2- 4 e -0.0708(3) 0.2474(2) 0.3228(5) 1. 0 d
O6 O2- 4 e -0.1395(3) 0.1066(2) 0.2804(5) 1. 0 d
O7 O2- 4 e 0.5773(3) 0.2874(2) 0.1931(6) 1. 0 d
O8 O2- 4 e 0.6249(3) 0.3715(2) -0.1270(4) 1. 0 d
O9 O2- 4 e 0.6171(3) 0.4000(2) 0.4936(4) 1. 0 d
O10 O2- 4 e 0.8296(3) 0.3706(2) 0.2885(5) 1. 0 d
O11 O2- 4 e 0.4079(3) 0.4036(2) 0.0837(5) 1. 0 d
O12 O2- 4 e 0.6573(3) 0.4856(2) 0.1502(5) 1. 0 d
O13 O2- 4 e 0.3087(3) 0.5073(2) 0.2258(5) 1. 0 d

loop_
_atom_type_symbol
_atom_type_oxidation_number
Mo5+ 5.000
P5+ 5.000
K1+ 1.000
O2- -2.000

loop_
_cod_related_entry_id
_cod_related_entry_database
_cod_related_entry_code
1 AMCSD 0010199
